data_7042588
loop_
_publ_author_name
'McKeown, Paul'
'Brown-Humes, James'
'Davidson, Matthew G.'
'Mahon, Mary F.'
'Woodman, Timothy J.'
'Jones, Matthew D.'

_publ_section_title
;
 Ligands and complexes based on piperidine and their exploitation of the
 ring opening polymerisation of rac-lactide.
;
_journal_issue 15
_journal_name_full 'Dalton transactions (Cambridge, England : 2003)'
_journal_page_first 5048
_journal_page_last 5057
_journal_paper_doi 10.1039/c7dt00751e
_journal_volume 46
_journal_year 2017
_chemical_formula_moiety 'C44 H72 N2 O4 Zr, 0.5(C6 H14)'
_chemical_formula_sum 'C47 H79 N2 O4 Zr'
_chemical_formula_weight 827.34
_space_group_crystal_system monoclinic
_space_group_IT_number 15
_space_group_name_Hall '-C 2yc'
_space_group_name_H-M_alt 'C 1 2/c 1'
_symmetry_space_group_name_Hall '-C 2yc'
_symmetry_space_group_name_H-M 'C 1 2/c 1'
_atom_sites_solution_hydrogens geom
_audit_creation_method SHELXL-2014/7
_audit_update_record
;
2017-02-23 deposited with the CCDC.
2017-03-23 downloaded from the CCDC.
;
_cell_angle_alpha 90
_cell_angle_beta 117.531(3)
_cell_angle_gamma 90
_cell_formula_units_Z 8
_cell_length_a 24.0620(6)
_cell_length_b 15.1035(3)
_cell_length_c 30.6787(8)
_cell_measurement_reflns_used 1112
_cell_measurement_temperature 150(2)
_cell_measurement_theta_max 28.8770
_cell_measurement_theta_min 4.3330
_cell_volume 9886.7(5)
_computing_cell_refinement 'CrysAlisPro 1.171.38.43 (Rigaku OD, 2015)'
_computing_data_collection 'CrysAlisPro 1.171.38.43 (Rigaku OD, 2015)'
_computing_data_reduction 'CrysAlisPro 1.171.38.43 (Rigaku OD, 2015)'
_computing_molecular_graphics 'ORTEP3 for Windows - Farrugia, L. J. J. Appl. Crystallogr. 1997, 30, 565'
_computing_publication_material
;
 'WinGX publication routines, Farrugia, 
 L. J., J. Appl. Crystallogr., 1999, 32, 837-838
;
_computing_structure_refinement
;
 SHELXL-2014/8 (Sheldrick, 2014)
 Sheldrick GM (2008) Acta Crystallogr A64:112--122 and 
 C. B. H\"ubschle, G. M. Sheldrick and B. Dittrich
 ShelXle: a Qt graphical user interface for SHELXL
 J. Appl. Cryst., 44, (2011) 1281-1284.
;
_computing_structure_solution
; 
 SHELXT
 Sheldrick, G. M. (2008). Acta Cryst. A64, 112-122.
;
_diffrn_ambient_environment N~2~
_diffrn_ambient_temperature 150.00(10)
_diffrn_detector 'CCD plate'
_diffrn_detector_area_resol_mean 16.1468
_diffrn_detector_type EosS2
_diffrn_measured_fraction_theta_full 0.997
_diffrn_measured_fraction_theta_max 0.866
_diffrn_measurement_device 'four-circle diffractometer'
_diffrn_measurement_device_type 'New Xcalibur, EosS2'
_diffrn_measurement_method '\w scans'
_diffrn_radiation_monochromator graphite
_diffrn_radiation_probe x-ray
_diffrn_radiation_type 'Mo K\a'
_diffrn_radiation_wavelength 0.71073
_diffrn_reflns_av_R_equivalents 0.0283
_diffrn_reflns_av_unetI/netI 0.0327
_diffrn_reflns_Laue_measured_fraction_full 0.997
_diffrn_reflns_Laue_measured_fraction_max 0.866
_diffrn_reflns_limit_h_max 30
_diffrn_reflns_limit_h_min -31
_diffrn_reflns_limit_k_max 16
_diffrn_reflns_limit_k_min -20
_diffrn_reflns_limit_l_max 41
_diffrn_reflns_limit_l_min -40
_diffrn_reflns_number 41135
_diffrn_reflns_point_group_measured_fraction_full 0.997
_diffrn_reflns_point_group_measured_fraction_max 0.866
_diffrn_reflns_theta_full 25.242
_diffrn_reflns_theta_max 29.558
_diffrn_reflns_theta_min 3.326
_diffrn_source 'fine-focus sealed X-ray tube'
_diffrn_source_type 'Enhance (Mo) X-ray Source'
_exptl_absorpt_coefficient_mu 0.261
_exptl_absorpt_correction_T_max 1.00000
_exptl_absorpt_correction_T_min 0.97992
_exptl_absorpt_correction_type multi-scan
_exptl_absorpt_process_details
;
CrysAlisPro 1.171.38.43 (Rigaku Oxford Diffraction, 2015)
Empirical absorption correction using spherical harmonics,
 implemented in SCALE3 ABSPACK scaling algorithm.
;
_exptl_crystal_colour colourless
_exptl_crystal_density_diffrn 1.112
_exptl_crystal_description cube
_exptl_crystal_F_000 3576
_exptl_crystal_size_max 0.200
_exptl_crystal_size_mid 0.150
_exptl_crystal_size_min 0.150
_refine_diff_density_max 0.688
_refine_diff_density_min -0.405
_refine_diff_density_rms 0.057
_refine_ls_extinction_method none
_refine_ls_goodness_of_fit_ref 1.057
_refine_ls_hydrogen_treatment constr
_refine_ls_matrix_type full
_refine_ls_number_parameters 617
_refine_ls_number_reflns 12003
_refine_ls_number_restraints 120
_refine_ls_restrained_S_all 1.081
_refine_ls_R_factor_all 0.0552
_refine_ls_R_factor_gt 0.0391
_refine_ls_shift/su_max 0.005
_refine_ls_shift/su_mean 0.000
_refine_ls_structure_factor_coef Fsqd
_refine_ls_weighting_details 'w=1/[\s^2^(Fo^2^)+(0.0404P)^2^+13.6260P] where P=(Fo^2^+2Fc^2^)/3'
_refine_ls_weighting_scheme calc
_refine_ls_wR_factor_gt 0.0913
_refine_ls_wR_factor_ref 0.1015
_reflns_Friedel_coverage 0.000
_reflns_number_gt 9671
_reflns_number_total 12003
_reflns_threshold_expression 'I > 2\s(I)'
_cod_data_source_file c7dt00751e2.cif
_cod_data_source_block e16mdj31
_cod_depositor_comments 'Adding full bibliography for 7042587--7042595.cif.'
_cod_database_code 7042588
_shelx_shelxl_version_number 2014/7
_shelx_space_group_comment
;
The symmetry employed for this shelxl refinement is uniquely defined
by the following loop, which should always be used as a source of
symmetry information in preference to the above space-group names.
They are only intended as comments.
;
_shelx_estimated_absorpt_t_min 0.950
_shelx_estimated_absorpt_t_max 0.962
_oxdiff_exptl_absorpt_empirical_full_min 0.975
_oxdiff_exptl_absorpt_empirical_full_max 1.018
_oxdiff_exptl_absorpt_empirical_details
;
Empirical correction (ABSPACK) includes:
- Absorption correction using spherical harmonics
- Frame scaling
;

loop_
_space_group_symop_operation_xyz
'x, y, z'
'-x, y, -z+1/2'
'x+1/2, y+1/2, z'
'-x+1/2, y+1/2, -z+1/2'
'-x, -y, -z'
'x, -y, z-1/2'
'-x+1/2, -y+1/2, -z'
'x+1/2, -y+1/2, z-1/2'

loop_
_atom_site_label
_atom_site_type_symbol
_atom_site_fract_x
_atom_site_fract_y
_atom_site_fract_z
_atom_site_U_iso_or_equiv
_atom_site_adp_type
_atom_site_occupancy
_atom_site_site_symmetry_order
_atom_site_calc_flag
_atom_site_refinement_flags_posn
_atom_site_refinement_flags_adp
_atom_site_refinement_flags_occupancy
_atom_site_disorder_assembly
_atom_site_disorder_group
Zr1 Zr 0.31497(2) 0.37175(2) 0.34777(2) 0.02036(6) Uani 1 1 d . . . . .
O1 O 0.33007(7) 0.49782(9) 0.35922(6) 0.0342(3) Uani 1 1 d . . . . .
N1 N 0.29796(7) 0.22142(10) 0.32717(6) 0.0237(3) Uani 1 1 d . . . . .
O2 O 0.39664(6) 0.33259(10) 0.39875(5) 0.0336(3) Uani 1 1 d . . . . .
N2 N 0.35147(7) 0.34240(10) 0.28714(6) 0.0239(3) Uani 1 1 d . . . . .
O3 O 0.26304(6) 0.33456(9) 0.38091(5) 0.0264(3) Uani 1 1 d . . . . .
O4 O 0.23519(6) 0.39109(9) 0.28147(5) 0.0251(3) Uani 1 1 d . . . . .
C1 C 0.3350(3) 0.5916(4) 0.3638(2) 0.0323(10) Uani 0.674(4) 1 d . . P A 1
C2 C 0.3182(2) 0.6332(3) 0.31463(19) 0.0669(14) Uani 0.674(4) 1 d . . P A 1
H2A H 0.3497 0.6170 0.3042 0.100 Uiso 0.674(4) 1 calc R U P A 1
H2B H 0.3171 0.6977 0.3174 0.100 Uiso 0.674(4) 1 calc R U P A 1
H2C H 0.2770 0.6119 0.2903 0.100 Uiso 0.674(4) 1 calc R U P A 1
C3 C 0.2887(2) 0.6202(3) 0.3824(2) 0.0606(14) Uani 0.674(4) 1 d . . P A 1
H3A H 0.2463 0.6017 0.3588 0.091 Uiso 0.674(4) 1 calc R U P A 1
H3B H 0.2900 0.6847 0.3860 0.091 Uiso 0.674(4) 1 calc R U P A 1
H3C H 0.3003 0.5924 0.4143 0.091 Uiso 0.674(4) 1 calc R U P A 1
C4 C 0.4024(4) 0.6124(9) 0.4010(4) 0.073(3) Uani 0.674(4) 1 d . . P A 1
H4A H 0.4108 0.5888 0.4332 0.109 Uiso 0.674(4) 1 calc R U P A 1
H4B H 0.4086 0.6767 0.4033 0.109 Uiso 0.674(4) 1 calc R U P A 1
H4C H 0.4311 0.5851 0.3904 0.109 Uiso 0.674(4) 1 calc R U P A 1
C5 C 0.4482(3) 0.3043(4) 0.4420(2) 0.0442(14) Uani 0.674(4) 1 d . U P A 1
C6 C 0.4672(3) 0.2128(4) 0.4340(3) 0.122(3) Uani 0.674(4) 1 d . U P A 1
H6A H 0.4324 0.1716 0.4258 0.182 Uiso 0.674(4) 1 calc R U P A 1
H6B H 0.5036 0.1930 0.4640 0.182 Uiso 0.674(4) 1 calc R U P A 1
H6C H 0.4781 0.2146 0.4069 0.182 Uiso 0.674(4) 1 calc R U P A 1
C7 C 0.5028(2) 0.3656(4) 0.45207(19) 0.0693(15) Uani 0.674(4) 1 d . U P A 1
H7A H 0.5147 0.3596 0.4257 0.104 Uiso 0.674(4) 1 calc R U P A 1
H7B H 0.5385 0.3497 0.4835 0.104 Uiso 0.674(4) 1 calc R U P A 1
H7C H 0.4905 0.4269 0.4535 0.104 Uiso 0.674(4) 1 calc R U P A 1
C8 C 0.4308(4) 0.3158(8) 0.4829(3) 0.132(3) Uani 0.674(4) 1 d . U P A 1
H8A H 0.4251 0.3789 0.4872 0.197 Uiso 0.674(4) 1 calc R U P A 1
H8B H 0.4643 0.2920 0.5135 0.197 Uiso 0.674(4) 1 calc R U P A 1
H8C H 0.3917 0.2840 0.4748 0.197 Uiso 0.674(4) 1 calc R U P A 1
C1A C 0.3409(6) 0.5806(9) 0.3808(4) 0.037(3) Uani 0.326(4) 1 d D U P A 2
C2A C 0.3448(5) 0.5809(7) 0.4318(3) 0.067(3) Uani 0.326(4) 1 d D U P A 2
H2D H 0.3046 0.5614 0.4295 0.100 Uiso 0.326(4) 1 calc R U P A 2
H2E H 0.3541 0.6410 0.4454 0.100 Uiso 0.326(4) 1 calc R U P A 2
H2F H 0.3780 0.5406 0.4533 0.100 Uiso 0.326(4) 1 calc R U P A 2
C3A C 0.2874(6) 0.6377(9) 0.3486(6) 0.103(5) Uani 0.326(4) 1 d D U P A 2
H3D H 0.2852 0.6412 0.3159 0.154 Uiso 0.326(4) 1 calc R U P A 2
H3E H 0.2934 0.6972 0.3628 0.154 Uiso 0.326(4) 1 calc R U P A 2
H3F H 0.2484 0.6124 0.3458 0.154 Uiso 0.326(4) 1 calc R U P A 2
C4A C 0.4010(10) 0.6162(17) 0.3850(7) 0.057(5) Uani 0.326(4) 1 d D U P A 2
H4D H 0.4353 0.5755 0.4047 0.085 Uiso 0.326(4) 1 calc R U P A 2
H4E H 0.4094 0.6743 0.4009 0.085 Uiso 0.326(4) 1 calc R U P A 2
H4F H 0.3979 0.6220 0.3521 0.085 Uiso 0.326(4) 1 calc R U P A 2
C5A C 0.4448(5) 0.3299(6) 0.4494(4) 0.025(2) Uani 0.326(4) 1 d D U P A 2
C6A C 0.5048(4) 0.2999(9) 0.4488(4) 0.067(3) Uani 0.326(4) 1 d D U P A 2
H6D H 0.4994 0.2394 0.4359 0.101 Uiso 0.326(4) 1 calc R U P A 2
H6E H 0.5395 0.3013 0.4823 0.101 Uiso 0.326(4) 1 calc R U P A 2
H6F H 0.5141 0.3396 0.4277 0.101 Uiso 0.326(4) 1 calc R U P A 2
C7A C 0.4553(6) 0.4186(7) 0.4730(4) 0.081(3) Uani 0.326(4) 1 d D U P A 2
H7D H 0.4610 0.4626 0.4519 0.122 Uiso 0.326(4) 1 calc R U P A 2
H7E H 0.4929 0.4169 0.5049 0.122 Uiso 0.326(4) 1 calc R U P A 2
H7F H 0.4190 0.4348 0.4776 0.122 Uiso 0.326(4) 1 calc R U P A 2
C8A C 0.4253(6) 0.2650(6) 0.4766(4) 0.054(3) Uani 0.326(4) 1 d D U P A 2
H8D H 0.3862 0.2851 0.4760 0.081 Uiso 0.326(4) 1 calc R U P A 2
H8E H 0.4581 0.2606 0.5107 0.081 Uiso 0.326(4) 1 calc R U P A 2
H8F H 0.4187 0.2068 0.4608 0.081 Uiso 0.326(4) 1 calc R U P A 2
C9 C 0.22298(8) 0.27182(13) 0.37865(7) 0.0238(4) Uani 1 1 d . . . . .
C10 C 0.18259(9) 0.28589(14) 0.40028(7) 0.0287(4) Uani 1 1 d . . . . .
C11 C 0.13966(10) 0.21981(14) 0.39449(8) 0.0327(5) Uani 1 1 d . . . . .
H11 H 0.1123 0.2291 0.4086 0.039 Uiso 1 1 calc R U . . .
C12 C 0.13397(9) 0.14039(13) 0.36932(8) 0.0313(4) Uani 1 1 d . . . . .
C13 C 0.17498(9) 0.12698(13) 0.35036(8) 0.0287(4) Uani 1 1 d . . . . .
H13 H 0.1733 0.0729 0.3340 0.034 Uiso 1 1 calc R U . . .
C14 C 0.21957(9) 0.19135(12) 0.35461(7) 0.0248(4) Uani 1 1 d . . . . .
C15 C 0.18569(11) 0.37190(16) 0.42795(9) 0.0404(5) Uani 1 1 d . . . . .
C16 C 0.16794(13) 0.45063(16) 0.39275(11) 0.0515(7) Uani 1 1 d . . . . .
H16A H 0.1700 0.5053 0.4107 0.077 Uiso 1 1 calc R U . . .
H16B H 0.1972 0.4546 0.3788 0.077 Uiso 1 1 calc R U . . .
H16C H 0.1252 0.4425 0.3662 0.077 Uiso 1 1 calc R U . . .
C17 C 0.25200(13) 0.3851(2) 0.47068(9) 0.0538(7) Uani 1 1 d . . . . .
H17A H 0.2630 0.3344 0.4931 0.081 Uiso 1 1 calc R U . . .
H17B H 0.2821 0.3900 0.4576 0.081 Uiso 1 1 calc R U . . .
H17C H 0.2530 0.4394 0.4885 0.081 Uiso 1 1 calc R U . . .
C18 C 0.13949(14) 0.3708(2) 0.44978(12) 0.0650(9) Uani 1 1 d . . . . .
H18A H 0.1494 0.3209 0.4726 0.097 Uiso 1 1 calc R U . . .
H18B H 0.1430 0.4263 0.4674 0.097 Uiso 1 1 calc R U . . .
H18C H 0.0966 0.3643 0.4232 0.097 Uiso 1 1 calc R U . . .
C19 C 0.08289(11) 0.07336(15) 0.36333(10) 0.0423(6) Uani 1 1 d . . . . .
C20 C 0.08590(17) -0.0088(2) 0.33681(18) 0.0993(16) Uani 1 1 d . . . . .
H20A H 0.0816 0.0073 0.3045 0.149 Uiso 1 1 calc R U . . .
H20B H 0.1263 -0.0384 0.3560 0.149 Uiso 1 1 calc R U . . .
H20C H 0.0518 -0.0490 0.3327 0.149 Uiso 1 1 calc R U . . .
C21 C 0.0896(2) 0.0479(3) 0.41307(15) 0.0987(14) Uani 1 1 d . . . . .
H21A H 0.0876 0.1013 0.4305 0.148 Uiso 1 1 calc R U . . .
H21B H 0.0555 0.0077 0.4089 0.148 Uiso 1 1 calc R U . . .
H21C H 0.1299 0.0183 0.4321 0.148 Uiso 1 1 calc R U . . .
C22 C 0.01896(14) 0.1172(2) 0.33364(16) 0.0815(11) Uani 1 1 d . . . . .
H22A H 0.0165 0.1708 0.3506 0.122 Uiso 1 1 calc R U . . .
H22B H 0.0136 0.1328 0.3009 0.122 Uiso 1 1 calc R U . . .
H22C H -0.0142 0.0759 0.3304 0.122 Uiso 1 1 calc R U . . .
C23 C 0.25940(9) 0.16922(12) 0.33224(7) 0.0254(4) Uani 1 1 d . . . . .
H23 H 0.2566 0.1105 0.3202 0.030 Uiso 1 1 calc R U . . .
C24 C 0.33422(9) 0.18753(13) 0.30324(8) 0.0279(4) Uani 1 1 d . . . . .
H24A H 0.3180 0.1289 0.2883 0.033 Uiso 1 1 calc R U . . .
H24B H 0.3789 0.1810 0.3276 0.033 Uiso 1 1 calc R U . . .
C25 C 0.32751(9) 0.25386(12) 0.26366(7) 0.0255(4) Uani 1 1 d . . . . .
H25 H 0.2816 0.2610 0.2415 0.031 Uiso 1 1 calc R U . . .
C26 C 0.35681(10) 0.22288(15) 0.23130(8) 0.0337(5) Uani 1 1 d . . . . .
H26A H 0.3425 0.1618 0.2198 0.040 Uiso 1 1 calc R U . . .
H26B H 0.3420 0.2616 0.2020 0.040 Uiso 1 1 calc R U . . .
C27 C 0.42837(10) 0.22447(16) 0.25836(10) 0.0409(5) Uani 1 1 d . . . . .
H27A H 0.4439 0.1812 0.2857 0.049 Uiso 1 1 calc R U . . .
H27B H 0.4452 0.2078 0.2355 0.049 Uiso 1 1 calc R U . . .
C28 C 0.45072(10) 0.31708(16) 0.27854(9) 0.0381(5) Uani 1 1 d . . . . .
H28A H 0.4386 0.3594 0.2510 0.046 Uiso 1 1 calc R U . . .
H28B H 0.4970 0.3175 0.2978 0.046 Uiso 1 1 calc R U . . .
C29 C 0.42177(9) 0.34567(14) 0.31129(8) 0.0299(4) Uani 1 1 d . . . . .
H29A H 0.4384 0.3071 0.3407 0.036 Uiso 1 1 calc R U . . .
H29B H 0.4354 0.4070 0.3226 0.036 Uiso 1 1 calc R U . . .
C30 C 0.32627(9) 0.41624(13) 0.25035(7) 0.0285(4) Uani 1 1 d . . . . .
H30A H 0.3498 0.4171 0.2311 0.034 Uiso 1 1 calc R U . . .
H30B H 0.3346 0.4730 0.2684 0.034 Uiso 1 1 calc R U . . .
C31 C 0.25748(9) 0.41136(13) 0.21512(7) 0.0277(4) Uani 1 1 d . . . . .
C32 C 0.21389(9) 0.40163(12) 0.23342(7) 0.0254(4) Uani 1 1 d . . . . .
C33 C 0.14891(9) 0.40118(13) 0.19975(8) 0.0304(4) Uani 1 1 d . . . . .
C34 C 0.13230(11) 0.41223(14) 0.14982(8) 0.0372(5) Uani 1 1 d . . . . .
H34 H 0.0889 0.4135 0.1271 0.045 Uiso 1 1 calc R U . . .
C35 C 0.17499(11) 0.42150(14) 0.13135(8) 0.0368(5) Uani 1 1 d . . . . .
C36 C 0.23797(11) 0.41968(13) 0.16494(8) 0.0337(5) Uani 1 1 d . . . . .
H36 H 0.2685 0.4242 0.1535 0.040 Uiso 1 1 calc R U . . .
C37 C 0.09945(9) 0.39073(15) 0.21772(8) 0.0368(5) Uani 1 1 d . . . . .
C38 C 0.10864(11) 0.30256(17) 0.24496(10) 0.0453(6) Uani 1 1 d . . . . .
H38A H 0.1510 0.3002 0.2726 0.068 Uiso 1 1 calc R U . . .
H38B H 0.1029 0.2535 0.2224 0.068 Uiso 1 1 calc R U . . .
H38C H 0.0778 0.2976 0.2574 0.068 Uiso 1 1 calc R U . . .
C39 C 0.10513(12) 0.46780(18) 0.25222(11) 0.0512(6) Uani 1 1 d . . . . .
H39A H 0.1476 0.4690 0.2797 0.077 Uiso 1 1 calc R U . . .
H39B H 0.0748 0.4598 0.2648 0.077 Uiso 1 1 calc R U . . .
H39C H 0.0966 0.5238 0.2341 0.077 Uiso 1 1 calc R U . . .
C40 C 0.03238(11) 0.3910(2) 0.17505(11) 0.0583(7) Uani 1 1 d . . . . .
H40A H 0.0024 0.3828 0.1881 0.087 Uiso 1 1 calc R U . . .
H40B H 0.0278 0.3427 0.1523 0.087 Uiso 1 1 calc R U . . .
H40C H 0.0242 0.4477 0.1576 0.087 Uiso 1 1 calc R U . . .
C41 C 0.1539(2) 0.4337(3) 0.07549(19) 0.0382(9) Uani 0.834(5) 1 d . U P B 1
C42 C 0.1144(2) 0.3547(3) 0.04779(14) 0.0670(13) Uani 0.834(5) 1 d . . P B 1
H42A H 0.0782 0.3498 0.0541 0.101 Uiso 0.834(5) 1 calc R U P B 1
H42B H 0.1397 0.3007 0.0589 0.101 Uiso 0.834(5) 1 calc R U P B 1
H42C H 0.0999 0.3627 0.0125 0.101 Uiso 0.834(5) 1 calc R U P B 1
C43 C 0.11473(19) 0.5193(2) 0.05950(12) 0.0599(11) Uani 0.834(5) 1 d . . P B 1
H43A H 0.1410 0.5698 0.0773 0.090 Uiso 0.834(5) 1 calc R U P B 1
H43B H 0.0794 0.5146 0.0670 0.090 Uiso 0.834(5) 1 calc R U P B 1
H43C H 0.0988 0.5279 0.0241 0.090 Uiso 0.834(5) 1 calc R U P B 1
C44 C 0.20827(16) 0.4437(2) 0.06349(11) 0.0515(9) Uani 0.834(5) 1 d . . P B 1
H44A H 0.2339 0.4947 0.0813 0.077 Uiso 0.834(5) 1 calc R U P B 1
H44B H 0.2340 0.3900 0.0734 0.077 Uiso 0.834(5) 1 calc R U P B 1
H44C H 0.1919 0.4530 0.0281 0.077 Uiso 0.834(5) 1 calc R U P B 1
C41A C 0.1383(10) 0.4365(15) 0.0786(13) 0.050(8) Uani 0.166(5) 1 d D U P B 2
C42A C 0.1541(14) 0.3534(18) 0.0559(8) 0.080(7) Uani 0.166(5) 1 d D U P B 2
H42D H 0.1992 0.3418 0.0736 0.120 Uiso 0.166(5) 1 calc R U P B 2
H42E H 0.1416 0.3644 0.0212 0.120 Uiso 0.166(5) 1 calc R U P B 2
H42F H 0.1312 0.3020 0.0589 0.120 Uiso 0.166(5) 1 calc R U P B 2
C43A C 0.0674(8) 0.4504(13) 0.0479(5) 0.057(5) Uani 0.166(5) 1 d D U P B 2
H43D H 0.0453 0.3962 0.0485 0.086 Uiso 0.166(5) 1 calc R U P B 2
H43E H 0.0575 0.4644 0.0139 0.086 Uiso 0.166(5) 1 calc R U P B 2
H43F H 0.0540 0.4995 0.0618 0.086 Uiso 0.166(5) 1 calc R U P B 2
C44A C 0.1713(12) 0.5140(17) 0.0663(7) 0.087(8) Uani 0.166(5) 1 d D U P B 2
H44D H 0.1486 0.5271 0.0310 0.131 Uiso 0.166(5) 1 calc R U P B 2
H44E H 0.1716 0.5666 0.0851 0.131 Uiso 0.166(5) 1 calc R U P B 2
H44F H 0.2145 0.4970 0.0750 0.131 Uiso 0.166(5) 1 calc R U P B 2
C45 C 0.6242(3) 0.2320(4) 0.3985(2) 0.136(2) Uani 1 1 d . . . . .
H45A H 0.6138 0.1712 0.4032 0.204 Uiso 1 1 calc R U . . .
H45B H 0.6462 0.2315 0.3784 0.204 Uiso 1 1 calc R U . . .
H45C H 0.5856 0.2667 0.3818 0.204 Uiso 1 1 calc R U . . .
C46 C 0.6665(3) 0.2737(4) 0.4487(2) 0.127(2) Uani 1 1 d . . . . .
H46A H 0.6726 0.3371 0.4438 0.152 Uiso 1 1 calc R U . . .
H46B H 0.6448 0.2706 0.4693 0.152 Uiso 1 1 calc R U . . .
C47 C 0.7277(2) 0.2317(3) 0.47504(15) 0.1044(17) Uani 1 1 d . . . . .
H47A H 0.7488 0.2349 0.4540 0.125 Uiso 1 1 calc R U . . .
H47B H 0.7209 0.1683 0.4791 0.125 Uiso 1 1 calc R U . . .

loop_
_atom_site_aniso_label
_atom_site_aniso_U_11
_atom_site_aniso_U_22
_atom_site_aniso_U_33
_atom_site_aniso_U_23
_atom_site_aniso_U_13
_atom_site_aniso_U_12
Zr1 0.01749(9) 0.02243(9) 0.02067(9) -0.00210(7) 0.00841(7) -0.00441(6)
O1 0.0347(8) 0.0256(7) 0.0401(9) -0.0085(6) 0.0154(7) -0.0102(6)
N1 0.0217(7) 0.0234(8) 0.0290(9) 0.0015(6) 0.0141(7) 0.0000(6)
O2 0.0207(7) 0.0472(9) 0.0266(8) 0.0055(7) 0.0058(6) -0.0011(6)
N2 0.0216(7) 0.0249(8) 0.0280(9) -0.0034(6) 0.0137(7) -0.0060(6)
O3 0.0271(7) 0.0287(7) 0.0272(7) -0.0044(6) 0.0159(6) -0.0077(5)
O4 0.0203(6) 0.0309(7) 0.0223(7) 0.0002(5) 0.0084(5) -0.0006(5)
C1 0.032(2) 0.0178(19) 0.048(3) -0.005(2) 0.020(2) -0.0040(15)
C2 0.079(3) 0.041(2) 0.086(4) 0.030(2) 0.043(3) 0.017(2)
C3 0.064(3) 0.041(2) 0.095(4) -0.019(2) 0.051(3) -0.0028(19)
C4 0.048(3) 0.066(6) 0.087(7) -0.037(6) 0.015(4) -0.028(3)
C5 0.033(2) 0.054(3) 0.035(3) 0.011(2) 0.0055(17) 0.001(2)
C6 0.107(5) 0.073(4) 0.118(5) 0.039(4) -0.005(4) 0.023(3)
C7 0.039(2) 0.099(4) 0.053(3) -0.017(3) 0.007(2) -0.022(3)
C8 0.070(4) 0.277(9) 0.051(4) 0.037(6) 0.031(3) 0.000(6)
C1A 0.037(4) 0.030(4) 0.040(5) -0.001(4) 0.012(3) -0.003(3)
C2A 0.082(6) 0.066(5) 0.068(6) -0.029(4) 0.048(5) -0.024(4)
C3A 0.083(7) 0.077(7) 0.111(8) -0.001(6) 0.012(6) 0.023(6)
C4A 0.060(7) 0.038(6) 0.063(8) -0.002(6) 0.021(6) -0.027(4)
C5A 0.021(3) 0.022(3) 0.023(4) 0.000(3) 0.002(2) 0.003(3)
C6A 0.040(4) 0.103(7) 0.045(5) 0.014(5) 0.008(4) 0.013(5)
C7A 0.088(6) 0.066(6) 0.050(5) -0.014(4) -0.001(5) 0.002(5)
C8A 0.063(5) 0.050(5) 0.037(5) 0.025(4) 0.013(4) -0.004(4)
C9 0.0213(9) 0.0288(10) 0.0210(9) 0.0017(7) 0.0095(7) -0.0038(7)
C10 0.0282(10) 0.0368(11) 0.0243(10) -0.0043(8) 0.0147(8) -0.0073(8)
C11 0.0295(10) 0.0428(12) 0.0332(11) -0.0031(9) 0.0206(9) -0.0068(9)
C12 0.0270(10) 0.0319(11) 0.0385(12) 0.0017(9) 0.0183(9) -0.0061(8)
C13 0.0266(9) 0.0245(9) 0.0376(11) 0.0013(8) 0.0170(9) -0.0035(8)
C14 0.0234(9) 0.0248(9) 0.0277(10) 0.0046(7) 0.0131(8) -0.0010(7)
C15 0.0403(12) 0.0496(14) 0.0431(13) -0.0200(11) 0.0294(11) -0.0160(10)
C16 0.0518(15) 0.0414(14) 0.0717(19) -0.0189(13) 0.0374(15) -0.0036(11)
C17 0.0525(15) 0.0736(19) 0.0399(14) -0.0256(13) 0.0252(13) -0.0258(13)
C18 0.0673(18) 0.079(2) 0.078(2) -0.0458(17) 0.0587(18) -0.0323(15)
C19 0.0359(12) 0.0390(12) 0.0659(17) -0.0078(11) 0.0353(12) -0.0135(10)
C20 0.090(3) 0.0521(18) 0.207(5) -0.048(2) 0.112(3) -0.0423(18)
C21 0.116(3) 0.105(3) 0.098(3) -0.001(2) 0.069(3) -0.064(3)
C22 0.0398(15) 0.071(2) 0.129(3) -0.015(2) 0.0358(19) -0.0202(14)
C23 0.0251(9) 0.0197(9) 0.0320(11) 0.0010(8) 0.0138(8) -0.0002(7)
C24 0.0244(9) 0.0238(9) 0.0416(12) -0.0027(8) 0.0206(9) -0.0009(7)
C25 0.0223(9) 0.0256(9) 0.0316(10) -0.0065(8) 0.0151(8) -0.0064(7)
C26 0.0310(10) 0.0377(11) 0.0399(12) -0.0135(9) 0.0227(10) -0.0099(9)
C27 0.0312(11) 0.0468(13) 0.0558(15) -0.0160(11) 0.0297(11) -0.0071(9)
C28 0.0258(10) 0.0477(13) 0.0483(14) -0.0120(11) 0.0234(10) -0.0106(9)
C29 0.0206(9) 0.0365(11) 0.0345(11) -0.0067(9) 0.0143(9) -0.0082(8)
C30 0.0332(10) 0.0271(10) 0.0296(11) -0.0006(8) 0.0181(9) -0.0084(8)
C31 0.0325(10) 0.0239(10) 0.0245(10) 0.0005(8) 0.0113(8) -0.0042(8)
C32 0.0271(9) 0.0209(9) 0.0236(10) -0.0004(7) 0.0078(8) -0.0018(7)
C33 0.0293(10) 0.0235(9) 0.0290(11) 0.0029(8) 0.0055(9) -0.0004(8)
C34 0.0363(11) 0.0298(11) 0.0289(11) 0.0038(9) 0.0008(9) -0.0015(9)
C35 0.0513(13) 0.0252(11) 0.0253(11) 0.0015(8) 0.0103(10) -0.0039(9)
C36 0.0459(12) 0.0264(10) 0.0289(11) 0.0024(8) 0.0175(10) -0.0053(9)
C37 0.0211(9) 0.0418(13) 0.0371(12) 0.0052(10) 0.0045(9) 0.0005(8)
C38 0.0294(11) 0.0497(14) 0.0498(15) 0.0121(11) 0.0124(11) -0.0048(10)
C39 0.0361(13) 0.0560(16) 0.0618(17) -0.0034(13) 0.0229(13) 0.0072(11)
C40 0.0251(11) 0.076(2) 0.0554(17) 0.0141(15) 0.0029(11) 0.0024(12)
C41 0.050(2) 0.0385(19) 0.0203(16) 0.0061(12) 0.0109(19) -0.0021(15)
C42 0.089(3) 0.068(3) 0.0247(18) -0.0065(16) 0.010(2) -0.033(3)
C43 0.071(3) 0.062(2) 0.0407(19) 0.0257(16) 0.0213(18) 0.0160(18)
C44 0.068(2) 0.061(2) 0.0262(15) 0.0060(13) 0.0218(15) -0.0001(16)
C41A 0.063(12) 0.052(10) 0.043(10) 0.004(6) 0.031(8) -0.010(7)
C42A 0.104(15) 0.100(15) 0.020(8) 0.005(9) 0.015(10) 0.015(13)
C43A 0.053(9) 0.074(11) 0.024(7) 0.007(7) 0.000(6) 0.024(8)
C44A 0.094(13) 0.099(13) 0.045(10) 0.024(9) 0.011(9) -0.022(11)
C45 0.141(5) 0.176(6) 0.102(4) 0.021(4) 0.066(4) 0.039(4)
C46 0.153(5) 0.124(4) 0.155(5) 0.060(4) 0.117(5) 0.052(4)
C47 0.126(4) 0.096(3) 0.138(4) 0.063(3) 0.101(4) 0.045(3)

loop_
_atom_type_symbol
_atom_type_description
_atom_type_scat_dispersion_real
_atom_type_scat_dispersion_imag
_atom_type_scat_source
C C 0.0033 0.0016 'International Tables Vol C Tables 4.2.6.8 and 6.1.1.4'
H H 0.0000 0.0000 'International Tables Vol C Tables 4.2.6.8 and 6.1.1.4'
O O 0.0106 0.0060 'International Tables Vol C Tables 4.2.6.8 and 6.1.1.4'
Zr Zr -2.9673 0.5597 'International Tables Vol C Tables 4.2.6.8 and 6.1.1.4'
N N 0.0061 0.0033 'International Tables Vol C Tables 4.2.6.8 and 6.1.1.4'

loop_
_geom_angle_atom_site_label_1
_geom_angle_atom_site_label_2
_geom_angle_atom_site_label_3
_geom_angle
_geom_angle_site_symmetry_1
_geom_angle_site_symmetry_3
O1 Zr1 O2 96.74(7) . .
O1 Zr1 O3 106.83(6) . .
O2 Zr1 O3 98.07(6) . .
O1 Zr1 O4 92.88(6) . .
O2 Zr1 O4 163.88(6) . .
O3 Zr1 O4 91.45(5) . .
O1 Zr1 N1 174.48(6) . .
O2 Zr1 N1 84.73(6) . .
O3 Zr1 N1 78.16(5) . .
O4 Zr1 N1 84.53(5) . .
O1 Zr1 N2 102.31(6) . .
O2 Zr1 N2 88.38(6) . .
O3 Zr1 N2 149.11(5) . .
O4 Zr1 N2 76.92(5) . .
N1 Zr1 N2 72.37(5) . .
C1A O1 Zr1 162.3(4) . .
C1 O1 Zr1 174.3(3) . .
C23 N1 C24 118.53(16) . .
C23 N1 Zr1 127.60(13) . .
C24 N1 Zr1 113.77(11) . .
C5 O2 Zr1 166.8(3) . .
C5A O2 Zr1 151.4(4) . .
C30 N2 C29 108.55(14) . .
C30 N2 C25 111.65(15) . .
C29 N2 C25 111.17(15) . .
C30 N2 Zr1 106.02(11) . .
C29 N2 Zr1 109.79(11) . .
C25 N2 Zr1 109.52(10) . .
C9 O3 Zr1 140.65(12) . .
C32 O4 Zr1 144.43(12) . .
O1 C1 C2 110.2(4) . .
O1 C1 C4 106.9(6) . .
C2 C1 C4 111.3(5) . .
O1 C1 C3 106.0(4) . .
C2 C1 C3 110.6(5) . .
C4 C1 C3 111.6(6) . .
C1 C2 H2A 109.5 . .
C1 C2 H2B 109.5 . .
H2A C2 H2B 109.5 . .
C1 C2 H2C 109.5 . .
H2A C2 H2C 109.5 . .
H2B C2 H2C 109.5 . .
C1 C3 H3A 109.5 . .
C1 C3 H3B 109.5 . .
H3A C3 H3B 109.5 . .
C1 C3 H3C 109.5 . .
H3A C3 H3C 109.5 . .
H3B C3 H3C 109.5 . .
C1 C4 H4A 109.5 . .
C1 C4 H4B 109.5 . .
H4A C4 H4B 109.5 . .
C1 C4 H4C 109.5 . .
H4A C4 H4C 109.5 . .
H4B C4 H4C 109.5 . .
O2 C5 C8 106.9(5) . .
O2 C5 C6 109.1(5) . .
C8 C5 C6 117.7(7) . .
O2 C5 C7 108.1(5) . .
C8 C5 C7 108.0(6) . .
C6 C5 C7 106.9(6) . .
C5 C6 H6A 109.5 . .
C5 C6 H6B 109.5 . .
H6A C6 H6B 109.5 . .
C5 C6 H6C 109.5 . .
H6A C6 H6C 109.5 . .
H6B C6 H6C 109.5 . .
C5 C7 H7A 109.5 . .
C5 C7 H7B 109.5 . .
H7A C7 H7B 109.5 . .
C5 C7 H7C 109.5 . .
H7A C7 H7C 109.5 . .
H7B C7 H7C 109.5 . .
C5 C8 H8A 109.5 . .
C5 C8 H8B 109.5 . .
H8A C8 H8B 109.5 . .
C5 C8 H8C 109.5 . .
H8A C8 H8C 109.5 . .
H8B C8 H8C 109.5 . .
O1 C1A C3A 107.1(9) . .
O1 C1A C4A 109.1(13) . .
C3A C1A C4A 110.9(14) . .
O1 C1A C2A 113.8(8) . .
C3A C1A C2A 107.7(12) . .
C4A C1A C2A 108.3(11) . .
C1A C2A H2D 109.5 . .
C1A C2A H2E 109.5 . .
H2D C2A H2E 109.5 . .
C1A C2A H2F 109.5 . .
H2D C2A H2F 109.5 . .
H2E C2A H2F 109.5 . .
C1A C3A H3D 109.5 . .
C1A C3A H3E 109.5 . .
H3D C3A H3E 109.5 . .
C1A C3A H3F 109.5 . .
H3D C3A H3F 109.5 . .
H3E C3A H3F 109.5 . .
C1A C4A H4D 109.5 . .
C1A C4A H4E 109.5 . .
H4D C4A H4E 109.5 . .
C1A C4A H4F 109.5 . .
H4D C4A H4F 109.5 . .
H4E C4A H4F 109.5 . .
O2 C5A C7A 111.6(7) . .
O2 C5A C8A 108.4(8) . .
C7A C5A C8A 110.2(9) . .
O2 C5A C6A 106.8(7) . .
C7A C5A C6A 109.0(10) . .
C8A C5A C6A 110.9(10) . .
C5A C6A H6D 109.5 . .
C5A C6A H6E 109.5 . .
H6D C6A H6E 109.5 . .
C5A C6A H6F 109.5 . .
H6D C6A H6F 109.5 . .
H6E C6A H6F 109.5 . .
C5A C7A H7D 109.5 . .
C5A C7A H7E 109.5 . .
H7D C7A H7E 109.5 . .
C5A C7A H7F 109.5 . .
H7D C7A H7F 109.5 . .
H7E C7A H7F 109.5 . .
C5A C8A H8D 109.5 . .
C5A C8A H8E 109.5 . .
H8D C8A H8E 109.5 . .
C5A C8A H8F 109.5 . .
H8D C8A H8F 109.5 . .
H8E C8A H8F 109.5 . .
O3 C9 C14 120.58(16) . .
O3 C9 C10 120.25(17) . .
C14 C9 C10 119.17(16) . .
C11 C10 C9 117.46(18) . .
C11 C10 C15 121.53(17) . .
C9 C10 C15 121.00(17) . .
C10 C11 C12 124.39(18) . .
C10 C11 H11 117.8 . .
C12 C11 H11 117.8 . .
C13 C12 C11 117.02(18) . .
C13 C12 C19 122.97(19) . .
C11 C12 C19 120.00(18) . .
C12 C13 C14 121.68(19) . .
C12 C13 H13 119.2 . .
C14 C13 H13 119.2 . .
C9 C14 C13 120.19(17) . .
C9 C14 C23 123.81(16) . .
C13 C14 C23 115.99(17) . .
C16 C15 C10 109.97(19) . .
C16 C15 C17 110.0(2) . .
C10 C15 C17 110.3(2) . .
C16 C15 C18 107.1(2) . .
C10 C15 C18 111.75(18) . .
C17 C15 C18 107.7(2) . .
C15 C16 H16A 109.5 . .
C15 C16 H16B 109.5 . .
H16A C16 H16B 109.5 . .
C15 C16 H16C 109.5 . .
H16A C16 H16C 109.5 . .
H16B C16 H16C 109.5 . .
C15 C17 H17A 109.5 . .
C15 C17 H17B 109.5 . .
H17A C17 H17B 109.5 . .
C15 C17 H17C 109.5 . .
H17A C17 H17C 109.5 . .
H17B C17 H17C 109.5 . .
C15 C18 H18A 109.5 . .
C15 C18 H18B 109.5 . .
H18A C18 H18B 109.5 . .
C15 C18 H18C 109.5 . .
H18A C18 H18C 109.5 . .
H18B C18 H18C 109.5 . .
C20 C19 C21 109.1(3) . .
C20 C19 C22 108.8(3) . .
C21 C19 C22 108.7(3) . .
C20 C19 C12 111.88(19) . .
C21 C19 C12 110.0(2) . .
C22 C19 C12 108.4(2) . .
C19 C20 H20A 109.5 . .
C19 C20 H20B 109.5 . .
H20A C20 H20B 109.5 . .
C19 C20 H20C 109.5 . .
H20A C20 H20C 109.5 . .
H20B C20 H20C 109.5 . .
C19 C21 H21A 109.5 . .
C19 C21 H21B 109.5 . .
H21A C21 H21B 109.5 . .
C19 C21 H21C 109.5 . .
H21A C21 H21C 109.5 . .
H21B C21 H21C 109.5 . .
C19 C22 H22A 109.5 . .
C19 C22 H22B 109.5 . .
H22A C22 H22B 109.5 . .
C19 C22 H22C 109.5 . .
H22A C22 H22C 109.5 . .
H22B C22 H22C 109.5 . .
N1 C23 C14 126.09(18) . .
N1 C23 H23 117.0 . .
C14 C23 H23 117.0 . .
N1 C24 C25 107.50(15) . .
N1 C24 H24A 110.2 . .
C25 C24 H24A 110.2 . .
N1 C24 H24B 110.2 . .
C25 C24 H24B 110.2 . .
H24A C24 H24B 108.5 . .
N2 C25 C24 109.12(15) . .
N2 C25 C26 113.14(15) . .
C24 C25 C26 113.85(16) . .
N2 C25 H25 106.8 . .
C24 C25 H25 106.8 . .
C26 C25 H25 106.8 . .
C27 C26 C25 112.56(17) . .
C27 C26 H26A 109.1 . .
C25 C26 H26A 109.1 . .
C27 C26 H26B 109.1 . .
C25 C26 H26B 109.1 . .
H26A C26 H26B 107.8 . .
C28 C27 C26 109.44(18) . .
C28 C27 H27A 109.8 . .
C26 C27 H27A 109.8 . .
C28 C27 H27B 109.8 . .
C26 C27 H27B 109.8 . .
H27A C27 H27B 108.2 . .
C27 C28 C29 110.15(17) . .
C27 C28 H28A 109.6 . .
C29 C28 H28A 109.6 . .
C27 C28 H28B 109.6 . .
C29 C28 H28B 109.6 . .
H28A C28 H28B 108.1 . .
N2 C29 C28 114.75(17) . .
N2 C29 H29A 108.6 . .
C28 C29 H29A 108.6 . .
N2 C29 H29B 108.6 . .
C28 C29 H29B 108.6 . .
H29A C29 H29B 107.6 . .
N2 C30 C31 115.60(15) . .
N2 C30 H30A 108.4 . .
C31 C30 H30A 108.4 . .
N2 C30 H30B 108.4 . .
C31 C30 H30B 108.4 . .
H30A C30 H30B 107.4 . .
C36 C31 C32 121.21(19) . .
C36 C31 C30 119.15(18) . .
C32 C31 C30 119.61(17) . .
O4 C32 C31 118.63(17) . .
O4 C32 C33 122.47(17) . .
C31 C32 C33 118.88(18) . .
C34 C33 C32 117.09(19) . .
C34 C33 C37 121.88(19) . .
C32 C33 C37 121.02(18) . .
C35 C34 C33 124.5(2) . .
C35 C34 H34 117.8 . .
C33 C34 H34 117.8 . .
C36 C35 C34 117.1(2) . .
C36 C35 C41A 136.2(8) . .
C34 C35 C41A 106.6(8) . .
C36 C35 C41 120.6(3) . .
C34 C35 C41 122.3(3) . .
C35 C36 C31 121.2(2) . .
C35 C36 H36 119.4 . .
C31 C36 H36 119.4 . .
C38 C37 C33 110.19(18) . .
C38 C37 C39 109.8(2) . .
C33 C37 C39 109.45(18) . .
C38 C37 C40 107.24(19) . .
C33 C37 C40 112.2(2) . .
C39 C37 C40 108.0(2) . .
C37 C38 H38A 109.5 . .
C37 C38 H38B 109.5 . .
H38A C38 H38B 109.5 . .
C37 C38 H38C 109.5 . .
H38A C38 H38C 109.5 . .
H38B C38 H38C 109.5 . .
C37 C39 H39A 109.5 . .
C37 C39 H39B 109.5 . .
H39A C39 H39B 109.5 . .
C37 C39 H39C 109.5 . .
H39A C39 H39C 109.5 . .
H39B C39 H39C 109.5 . .
C37 C40 H40A 109.5 . .
C37 C40 H40B 109.5 . .
H40A C40 H40B 109.5 . .
C37 C40 H40C 109.5 . .
H40A C40 H40C 109.5 . .
H40B C40 H40C 109.5 . .
C42 C41 C44 109.2(4) . .
C42 C41 C43 110.4(4) . .
C44 C41 C43 107.9(4) . .
C42 C41 C35 109.0(4) . .
C44 C41 C35 113.5(3) . .
C43 C41 C35 106.9(4) . .
C41 C42 H42A 109.5 . .
C41 C42 H42B 109.5 . .
H42A C42 H42B 109.5 . .
C41 C42 H42C 109.5 . .
H42A C42 H42C 109.5 . .
H42B C42 H42C 109.5 . .
C41 C43 H43A 109.5 . .
C41 C43 H43B 109.5 . .
H43A C43 H43B 109.5 . .
C41 C43 H43C 109.5 . .
H43A C43 H43C 109.5 . .
H43B C43 H43C 109.5 . .
C41 C44 H44A 109.5 . .
C41 C44 H44B 109.5 . .
H44A C44 H44B 109.5 . .
C41 C44 H44C 109.5 . .
H44A C44 H44C 109.5 . .
H44B C44 H44C 109.5 . .
C35 C41A C43A 129.1(19) . .
C35 C41A C44A 105.7(16) . .
C43A C41A C44A 107(2) . .
C35 C41A C42A 102.8(17) . .
C43A C41A C42A 106(2) . .
C44A C41A C42A 104(2) . .
C41A C42A H42D 109.5 . .
C41A C42A H42E 109.5 . .
H42D C42A H42E 109.5 . .
C41A C42A H42F 109.5 . .
H42D C42A H42F 109.5 . .
H42E C42A H42F 109.5 . .
C41A C43A H43D 109.5 . .
C41A C43A H43E 109.5 . .
H43D C43A H43E 109.5 . .
C41A C43A H43F 109.5 . .
H43D C43A H43F 109.5 . .
H43E C43A H43F 109.5 . .
C41A C44A H44D 109.5 . .
C41A C44A H44E 109.5 . .
H44D C44A H44E 109.5 . .
C41A C44A H44F 109.5 . .
H44D C44A H44F 109.5 . .
H44E C44A H44F 109.5 . .
C46 C45 H45A 109.5 . .
C46 C45 H45B 109.5 . .
H45A C45 H45B 109.5 . .
C46 C45 H45C 109.5 . .
H45A C45 H45C 109.5 . .
H45B C45 H45C 109.5 . .
C47 C46 C45 114.1(5) . .
C47 C46 H46A 108.7 . .
C45 C46 H46A 108.7 . .
C47 C46 H46B 108.7 . .
C45 C46 H46B 108.7 . .
H46A C46 H46B 107.6 . .
C46 C47 C47 117.7(5) . 7_656
C46 C47 H47A 107.9 . .
C47 C47 H47A 107.9 7_656 .
C46 C47 H47B 107.9 . .
C47 C47 H47B 107.9 7_656 .
H47A C47 H47B 107.2 . .

loop_
_geom_bond_atom_site_label_1
_geom_bond_atom_site_label_2
_geom_bond_distance
_geom_bond_site_symmetry_2
Zr1 O1 1.9398(14) .
Zr1 O2 1.9535(14) .
Zr1 O3 2.0209(12) .
Zr1 O4 2.0731(13) .
Zr1 N1 2.3417(16) .
Zr1 N2 2.4371(15) .
O1 C1A 1.382(14) .
O1 C1 1.423(6) .
N1 C23 1.281(2) .
N1 C24 1.468(2) .
O2 C5 1.401(7) .
O2 C5A 1.447(12) .
N2 C30 1.501(3) .
N2 C29 1.501(2) .
N2 C25 1.502(2) .
O3 C9 1.331(2) .
O4 C32 1.328(2) .
C1 C2 1.506(7) .
C1 C4 1.523(9) .
C1 C3 1.529(6) .
C2 H2A 0.9800 .
C2 H2B 0.9800 .
C2 H2C 0.9800 .
C3 H3A 0.9800 .
C3 H3B 0.9800 .
C3 H3C 0.9800 .
C4 H4A 0.9800 .
C4 H4B 0.9800 .
C4 H4C 0.9800 .
C5 C8 1.504(9) .
C5 C6 1.511(9) .
C5 C7 1.519(8) .
C6 H6A 0.9800 .
C6 H6B 0.9800 .
C6 H6C 0.9800 .
C7 H7A 0.9800 .
C7 H7B 0.9800 .
C7 H7C 0.9800 .
C8 H8A 0.9800 .
C8 H8B 0.9800 .
C8 H8C 0.9800 .
C1A C3A 1.483(12) .
C1A C4A 1.493(14) .
C1A C2A 1.524(11) .
C2A H2D 0.9800 .
C2A H2E 0.9800 .
C2A H2F 0.9800 .
C3A H3D 0.9800 .
C3A H3E 0.9800 .
C3A H3F 0.9800 .
C4A H4D 0.9800 .
C4A H4E 0.9800 .
C4A H4F 0.9800 .
C5A C7A 1.488(10) .
C5A C8A 1.497(12) .
C5A C6A 1.521(11) .
C6A H6D 0.9800 .
C6A H6E 0.9800 .
C6A H6F 0.9800 .
C7A H7D 0.9800 .
C7A H7E 0.9800 .
C7A H7F 0.9800 .
C8A H8D 0.9800 .
C8A H8E 0.9800 .
C8A H8F 0.9800 .
C9 C14 1.404(3) .
C9 C10 1.423(3) .
C10 C11 1.387(3) .
C10 C15 1.535(3) .
C11 C12 1.399(3) .
C11 H11 0.9500 .
C12 C13 1.373(3) .
C12 C19 1.536(3) .
C13 C14 1.409(3) .
C13 H13 0.9500 .
C14 C23 1.452(3) .
C15 C16 1.528(4) .
C15 C17 1.540(3) .
C15 C18 1.540(3) .
C16 H16A 0.9800 .
C16 H16B 0.9800 .
C16 H16C 0.9800 .
C17 H17A 0.9800 .
C17 H17B 0.9800 .
C17 H17C 0.9800 .
C18 H18A 0.9800 .
C18 H18B 0.9800 .
C18 H18C 0.9800 .
C19 C20 1.504(4) .
C19 C21 1.508(4) .
C19 C22 1.529(4) .
C20 H20A 0.9800 .
C20 H20B 0.9800 .
C20 H20C 0.9800 .
C21 H21A 0.9800 .
C21 H21B 0.9800 .
C21 H21C 0.9800 .
C22 H22A 0.9800 .
C22 H22B 0.9800 .
C22 H22C 0.9800 .
C23 H23 0.9500 .
C24 C25 1.524(3) .
C24 H24A 0.9900 .
C24 H24B 0.9900 .
C25 C26 1.533(3) .
C25 H25 1.0000 .
C26 C27 1.527(3) .
C26 H26A 0.9900 .
C26 H26B 0.9900 .
C27 C28 1.523(3) .
C27 H27A 0.9900 .
C27 H27B 0.9900 .
C28 C29 1.526(3) .
C28 H28A 0.9900 .
C28 H28B 0.9900 .
C29 H29A 0.9900 .
C29 H29B 0.9900 .
C30 C31 1.503(3) .
C30 H30A 0.9900 .
C30 H30B 0.9900 .
C31 C36 1.392(3) .
C31 C32 1.407(3) .
C32 C33 1.421(3) .
C33 C34 1.403(3) .
C33 C37 1.534(3) .
C34 C35 1.391(3) .
C34 H34 0.9500 .
C35 C36 1.384(3) .
C35 C41A 1.46(4) .
C35 C41 1.557(6) .
C36 H36 0.9500 .
C37 C38 1.533(3) .
C37 C39 1.536(3) .
C37 C40 1.538(3) .
C38 H38A 0.9800 .
C38 H38B 0.9800 .
C38 H38C 0.9800 .
C39 H39A 0.9800 .
C39 H39B 0.9800 .
C39 H39C 0.9800 .
C40 H40A 0.9800 .
C40 H40B 0.9800 .
C40 H40C 0.9800 .
C41 C42 1.516(6) .
C41 C44 1.522(7) .
C41 C43 1.540(6) .
C42 H42A 0.9800 .
C42 H42B 0.9800 .
C42 H42C 0.9800 .
C43 H43A 0.9800 .
C43 H43B 0.9800 .
C43 H43C 0.9800 .
C44 H44A 0.9800 .
C44 H44B 0.9800 .
C44 H44C 0.9800 .
C41A C43A 1.54(2) .
C41A C44A 1.56(2) .
C41A C42A 1.56(2) .
C42A H42D 0.9800 .
C42A H42E 0.9800 .
C42A H42F 0.9800 .
C43A H43D 0.9800 .
C43A H43E 0.9800 .
C43A H43F 0.9800 .
C44A H44D 0.9800 .
C44A H44E 0.9800 .
C44A H44F 0.9800 .
C45 C46 1.534(7) .
C45 H45A 0.9800 .
C45 H45B 0.9800 .
C45 H45C 0.9800 .
C46 C47 1.459(6) .
C46 H46A 0.9900 .
C46 H46B 0.9900 .
C47 C47 1.511(9) 7_656
C47 H47A 0.9900 .
C47 H47B 0.9900 .
